data_4032995
loop_
_publ_author_name
'Takahashi, Yuka'
'Ikeda, Hirotaka'
'Kanase, Yuki'
'Makino, Kosho'
'Tabata, Hidetsugu'
'Oshitari, Tetsuta'
'Inagaki, Satoshi'
'Otani, Yuko'
'Natsugari, Hideaki'
'Takahashi, Hideyo'
'Ohwada, Tomohiko'

_publ_section_title
;
 Elucidation of the E-Amide Preference of N-Acyl Azoles.
;
_journal_issue 21
_journal_name_full 'The Journal of organic chemistry'
_journal_page_first 11370
_journal_page_last 11382
_journal_paper_doi 10.1021/acs.joc.7b01759
_journal_volume 82
_journal_year 2017
_chemical_formula_moiety 'C10 H5 Cl3 N2 O'
_chemical_formula_sum 'C10 H5 Cl3 N2 O'
_chemical_formula_weight 275.52
_space_group_crystal_system monoclinic
_space_group_IT_number 14
_space_group_name_Hall '-P 2ybc'
_space_group_name_H-M_alt 'P 1 21/c 1'
_symmetry_space_group_name_Hall '-P 2ybc'
_symmetry_space_group_name_H-M 'P 1 21/c 1'
_atom_sites_solution_hydrogens geom
_atom_sites_solution_primary direct
_atom_sites_solution_secondary difmap
_cell_angle_alpha 90.0000
_cell_angle_beta 111.1410(10)
_cell_angle_gamma 90.0000
_cell_formula_units_Z 4
_cell_length_a 8.0101(2)
_cell_length_b 19.8721(5)
_cell_length_c 7.4121(2)
_cell_measurement_reflns_used 6688
_cell_measurement_temperature 173
_cell_measurement_theta_max 68.19
_cell_measurement_theta_min 4.45
_cell_volume 1100.43(5)
_computing_cell_refinement 'RAPID AUTO'
_computing_data_collection 'RAPID AUTO (Rigaku, ????)'
_computing_data_reduction 'RAPID AUTO'
_computing_molecular_graphics 'CrystalStructure 4.2.2'
_computing_publication_material 'CrystalStructure 4.2.2 (Rigaku, 2016)'
_computing_structure_refinement 'SHELXL97 (Sheldrick, 2008)'
_computing_structure_solution 'SIR92 (Altomare, et al., 1994)'
_diffrn_ambient_temperature 173
_diffrn_detector_area_resol_mean 10.000
_diffrn_measured_fraction_theta_full 0.994
_diffrn_measured_fraction_theta_max 0.994
_diffrn_measurement_device_type 'Rigaku R-AXIS RAPID'
_diffrn_measurement_method \w
_diffrn_radiation_type 'Cu K\a'
_diffrn_radiation_wavelength 1.54187
_diffrn_reflns_av_R_equivalents 0.0593
_diffrn_reflns_Laue_measured_fraction_full 0.994
_diffrn_reflns_Laue_measured_fraction_max 0.994
_diffrn_reflns_limit_h_max 9
_diffrn_reflns_limit_h_min -9
_diffrn_reflns_limit_k_max 23
_diffrn_reflns_limit_k_min -23
_diffrn_reflns_limit_l_max 8
_diffrn_reflns_limit_l_min -8
_diffrn_reflns_number 11303
_diffrn_reflns_point_group_measured_fraction_full 0.994
_diffrn_reflns_point_group_measured_fraction_max 0.994
_diffrn_reflns_theta_full 67.687
_diffrn_reflns_theta_max 68.209
_diffrn_reflns_theta_min 4.450
_diffrn_standards_number 0
_exptl_absorpt_coefficient_mu 7.369
_exptl_absorpt_correction_T_max 0.597
_exptl_absorpt_correction_T_min 0.497
_exptl_absorpt_correction_type multi-scan
_exptl_absorpt_process_details 'ABSCOR (Rigaku, 1995)'
_exptl_crystal_colour colorless
_exptl_crystal_density_diffrn 1.663
_exptl_crystal_density_method 'not measured'
_exptl_crystal_description block
_exptl_crystal_F_000 552.00
_exptl_crystal_size_max 0.250
_exptl_crystal_size_mid 0.100
_exptl_crystal_size_min 0.070
_refine_diff_density_max 0.41
_refine_diff_density_min -0.35
_refine_ls_extinction_method none
_refine_ls_goodness_of_fit_ref 1.074
_refine_ls_hydrogen_treatment constr
_refine_ls_number_parameters 145
_refine_ls_number_reflns 1999
_refine_ls_number_restraints 0
_refine_ls_R_factor_all 0.0529
_refine_ls_R_factor_gt 0.0383
_refine_ls_shift/su_max 0.000
_refine_ls_structure_factor_coef Fsqd
_refine_ls_weighting_details 'w = 1/[\s^2^(Fo^2^)+(0.0500P)^2^+0.5000P] where P=(Fo^2^+2Fc^2^)/3'
_refine_ls_weighting_scheme calc
_refine_ls_wR_factor_gt 0.0928
_refine_ls_wR_factor_ref 0.1091
_reflns_Friedel_coverage 0.000
_reflns_number_gt 1547
_reflns_number_total 1999
_reflns_threshold_expression F^2^>2.0\s(F^2^)
_cod_data_source_file jo7b01759_si_002.cif
_cod_data_source_block 130711_compound_6b
_cod_depositor_comments 'Adding full bibliography for 4032995--4033001.cif.'
_cod_original_cell_volume 1100.42(5)
_cod_database_code 4032995
_shelxl_version_number 2013-4

loop_
_space_group_symop_id
_space_group_symop_operation_xyz
1 +X,+Y,+Z
2 -X,1/2+Y,1/2-Z
3 -X,-Y,-Z
4 +X,-1/2-Y,-1/2+Z

loop_
_atom_site_label
_atom_site_type_symbol
_atom_site_fract_x
_atom_site_fract_y
_atom_site_fract_z
_atom_site_U_iso_or_equiv
_atom_site_adp_type
_atom_site_occupancy
_atom_site_site_symmetry_order
_atom_site_calc_flag
_atom_site_refinement_flags_posn
_atom_site_refinement_flags_adp
Cl1 Cl 0.37848(11) 0.07539(4) 0.95998(12) 0.0397(2) Uani 1 1 d . .
Cl2 Cl 0.47706(11) 0.34322(4) 0.95232(12) 0.0387(2) Uani 1 1 d . .
Cl3 Cl -0.17483(11) 0.24533(4) 0.85099(12) 0.0385(2) Uani 1 1 d . .
O1 O -0.0351(3) 0.08958(11) 1.0476(3) 0.0469(6) Uani 1 1 d . .
N1 N -0.0941(3) 0.07678(11) 0.7269(3) 0.0282(6) Uani 1 1 d . .
N2 N -0.0623(4) 0.09735(12) 0.5650(3) 0.0316(6) Uani 1 1 d . .
C1 C -0.1671(4) 0.05849(15) 0.4272(5) 0.0347(7) Uani 1 1 d . .
H1 H -0.1751 0.0607 0.2964 0.042 Uiso 1 1 calc R U
C2 C -0.2670(4) 0.01293(15) 0.4952(4) 0.0353(7) Uani 1 1 d . .
H2 H -0.3506 -0.0198 0.4222 0.042 Uiso 1 1 calc R U
C3 C -0.2179(4) 0.02597(14) 0.6855(4) 0.0330(7) Uani 1 1 d . .
H3 H -0.2609 0.0041 0.7742 0.040 Uiso 1 1 calc R U
C4 C -0.0087(4) 0.10756(15) 0.9045(4) 0.0316(7) Uani 1 1 d . .
C5 C 0.1126(4) 0.16575(14) 0.9058(4) 0.0276(7) Uani 1 1 d . .
C6 C 0.2924(4) 0.15664(14) 0.9358(4) 0.0306(7) Uani 1 1 d . .
C7 C 0.4068(4) 0.21022(14) 0.9501(4) 0.0299(7) Uani 1 1 d . .
H4 H 0.5296 0.2031 0.9710 0.036 Uiso 1 1 calc R U
C8 C 0.3364(4) 0.27484(14) 0.9329(4) 0.0285(7) Uani 1 1 d . .
C9 C 0.1588(4) 0.28665(14) 0.9014(4) 0.0281(7) Uani 1 1 d . .
H5 H 0.1130 0.3312 0.8891 0.034 Uiso 1 1 calc R U
C10 C 0.0484(4) 0.23150(15) 0.8881(4) 0.0287(7) Uani 1 1 d . .

loop_
_atom_site_aniso_label
_atom_site_aniso_U_11
_atom_site_aniso_U_22
_atom_site_aniso_U_33
_atom_site_aniso_U_23
_atom_site_aniso_U_13
_atom_site_aniso_U_12
Cl1 0.0452(5) 0.0279(4) 0.0483(5) 0.0007(3) 0.0195(4) 0.0053(3)
Cl2 0.0359(5) 0.0311(4) 0.0481(5) -0.0003(3) 0.0140(4) -0.0061(3)
Cl3 0.0273(5) 0.0463(5) 0.0434(5) -0.0018(3) 0.0145(4) 0.0013(3)
O1 0.0613(18) 0.0524(14) 0.0325(12) 0.0000(11) 0.0236(12) -0.0180(12)
N1 0.0292(15) 0.0276(13) 0.0294(13) 0.0008(10) 0.0124(12) -0.0045(10)
N2 0.0380(16) 0.0303(13) 0.0298(14) 0.0020(11) 0.0165(12) -0.0027(11)
C1 0.037(2) 0.0369(17) 0.0317(17) -0.0028(14) 0.0145(15) -0.0010(14)
C2 0.0321(19) 0.0312(16) 0.0401(18) -0.0060(14) 0.0102(15) -0.0075(14)
C3 0.0347(19) 0.0290(15) 0.0377(17) 0.0047(13) 0.0160(15) -0.0051(13)
C4 0.0331(19) 0.0334(16) 0.0299(16) 0.0023(13) 0.0133(14) -0.0008(13)
C5 0.0293(17) 0.0337(15) 0.0209(15) -0.0033(12) 0.0105(13) -0.0035(13)
C6 0.040(2) 0.0275(15) 0.0257(15) -0.0004(12) 0.0127(14) 0.0041(13)
C7 0.0295(18) 0.0339(16) 0.0264(16) -0.0012(12) 0.0101(14) -0.0002(13)
C8 0.0323(18) 0.0288(15) 0.0255(15) -0.0017(12) 0.0119(14) -0.0045(13)
C9 0.0288(18) 0.0285(15) 0.0263(15) -0.0002(12) 0.0091(13) 0.0042(13)
C10 0.0283(18) 0.0368(16) 0.0218(14) -0.0024(12) 0.0100(13) 0.0013(13)

loop_
_atom_type_symbol
_atom_type_description
_atom_type_scat_dispersion_real
_atom_type_scat_dispersion_imag
_atom_type_scat_source
C C 0.0181 0.0091
;
International Tables for Crystallography
(Vol. C, Tables 4.2.6.8 and 6.1.1.4)
;
H H 0.0000 0.0000
;
International Tables for Crystallography
(Vol. C, Table 6.1.1.4)
;
O O 0.0492 0.0322
;
International Tables for Crystallography
(Vol. C, Tables 4.2.6.8 and 6.1.1.4)
;
N N 0.0311 0.0180
;
International Tables for Crystallography
(Vol. C, Tables 4.2.6.8 and 6.1.1.4)
;
Cl Cl 0.3639 0.7018
;
International Tables for Crystallography
(Vol. C, Tables 4.2.6.8 and 6.1.1.4)
;

loop_
_geom_angle_atom_site_label_1
_geom_angle_atom_site_label_2
_geom_angle_atom_site_label_3
_geom_angle
C3 N1 N2 111.7(2)
C3 N1 C4 127.4(2)
N2 N1 C4 120.9(2)
C1 N2 N1 103.6(2)
N2 C1 C2 112.6(3)
N2 C1 H1 123.7
C2 C1 H1 123.7
C3 C2 C1 105.1(3)
C3 C2 H2 127.4
C1 C2 H2 127.4
C2 C3 N1 106.9(3)
C2 C3 H3 126.6
N1 C3 H3 126.6
O1 C4 N1 121.3(3)
O1 C4 C5 122.5(3)
N1 C4 C5 116.1(2)
C6 C5 C10 117.7(3)
C6 C5 C4 122.0(3)
C10 C5 C4 120.2(3)
C7 C6 C5 122.2(3)
C7 C6 Cl1 118.7(2)
C5 C6 Cl1 119.2(2)
C6 C7 C8 117.9(3)
C6 C7 H4 121.0
C8 C7 H4 121.0
C9 C8 C7 122.2(3)
C9 C8 Cl2 118.7(2)
C7 C8 Cl2 119.0(2)
C8 C9 C10 118.0(3)
C8 C9 H5 121.0
C10 C9 H5 121.0
C9 C10 C5 122.0(3)
C9 C10 Cl3 118.7(2)
C5 C10 Cl3 119.3(2)

loop_
_geom_bond_atom_site_label_1
_geom_bond_atom_site_label_2
_geom_bond_distance
Cl1 C6 1.739(3)
Cl2 C8 1.738(3)
Cl3 C10 1.731(3)
O1 C4 1.208(3)
N1 C3 1.371(4)
N1 N2 1.376(3)
N1 C4 1.388(4)
N2 C1 1.314(4)
C1 C2 1.415(4)
C1 H1 0.9500
C2 C3 1.346(4)
C2 H2 0.9500
C3 H3 0.9500
C4 C5 1.508(4)
C5 C6 1.387(4)
C5 C10 1.393(4)
C6 C7 1.384(4)
C7 C8 1.390(4)
C7 H4 0.9500
C8 C9 1.376(4)
C9 C10 1.389(4)
C9 H5 0.9500

loop_
_geom_torsion_atom_site_label_1
_geom_torsion_atom_site_label_2
_geom_torsion_atom_site_label_3
_geom_torsion_atom_site_label_4
_geom_torsion
C3 N1 N2 C1 -0.2(3)
C4 N1 N2 C1 -178.8(3)
N1 N2 C1 C2 0.0(3)
N2 C1 C2 C3 0.2(4)
C1 C2 C3 N1 -0.3(3)
N2 N1 C3 C2 0.3(3)
C4 N1 C3 C2 178.7(3)
C3 N1 C4 O1 2.1(5)
N2 N1 C4 O1 -179.6(3)
C3 N1 C4 C5 -175.8(3)
N2 N1 C4 C5 2.5(4)
O1 C4 C5 C6 92.9(4)
N1 C4 C5 C6 -89.2(3)
O1 C4 C5 C10 -83.2(4)
N1 C4 C5 C10 94.7(3)
C10 C5 C6 C7 0.6(4)
C4 C5 C6 C7 -175.5(3)
C10 C5 C6 Cl1 179.7(2)
C4 C5 C6 Cl1 3.5(4)
C5 C6 C7 C8 -0.2(4)
Cl1 C6 C7 C8 -179.2(2)
C6 C7 C8 C9 -0.4(4)
C6 C7 C8 Cl2 179.5(2)
C7 C8 C9 C10 0.5(4)
Cl2 C8 C9 C10 -179.4(2)
C8 C9 C10 C5 0.1(4)
C8 C9 C10 Cl3 179.3(2)
C6 C5 C10 C9 -0.6(4)
C4 C5 C10 C9 175.7(3)
C6 C5 C10 Cl3 -179.9(2)
C4 C5 C10 Cl3 -3.6(4)
